data_7129533
loop_
_publ_author_name
'He, Jiao'
'Deng, Cheng-Long'
'Sun, Cun-Fa'
'Zhang, Xiao-Xiao'
'Cui, Ying'
'Wu, Sheng-Hui'
'Luo, Geng-Geng'

_publ_section_title
;
 Controllable spontaneous resolution in ultrasmall Cu-Ag bimetallic
 cluster ion pairs from achiral components.
;
_journal_issue 10
_journal_name_full 'Chemical communications (Cambridge, England)'
_journal_page_first 1577
_journal_page_last 1580
_journal_paper_doi 10.1039/d1cc05135k
_journal_volume 58
_journal_year 2022
_chemical_formula_moiety 'C36 H66 Ag3 Cu2 S6, C H2 Cl2, C20 H20 P'
_chemical_formula_sum 'C57 H88 Ag3 Cl2 Cu2 P S6'
_chemical_formula_weight 1518.19
_space_group_crystal_system monoclinic
_space_group_IT_number 14
_space_group_name_Hall '-P 2yn'
_space_group_name_H-M_alt 'P 1 21/n 1'
_atom_sites_solution_hydrogens geom
_atom_sites_solution_primary dual
_audit_creation_date 2021-12-11
_audit_creation_method
;
Olex2 1.3
(compiled 2020.11.12 svn.r5f609507 for OlexSys, GUI svn.r6408)
;
_audit_update_record
;
2021-12-18 deposited with the CCDC.	2021-12-30 downloaded from the CCDC.
;
_cell_angle_alpha 90
_cell_angle_beta 96.203(4)
_cell_angle_gamma 90
_cell_formula_units_Z 4
_cell_length_a 14.1108(5)
_cell_length_b 23.2804(12)
_cell_length_c 20.4826(10)
_cell_measurement_reflns_used 7252
_cell_measurement_temperature 190.00(10)
_cell_measurement_theta_max 28.2130
_cell_measurement_theta_min 2.4130
_cell_volume 6689.2(5)
_computing_cell_refinement 'CrysAlisPro 1.171.39.7e (Rigaku OD, 2015)'
_computing_data_collection 'CrysAlisPro 1.171.39.7e (Rigaku OD, 2015)'
_computing_data_reduction 'CrysAlisPro 1.171.39.7e (Rigaku OD, 2015)'
_computing_molecular_graphics 'Olex2 1.3 (Dolomanov et al., 2009)'
_computing_publication_material 'Olex2 1.3 (Dolomanov et al., 2009)'
_computing_structure_refinement 'SHELXL 2018/3 (Sheldrick, 2015)'
_computing_structure_solution 'SHELXT 2018/2 (Sheldrick, 2018)'
_diffrn_ambient_environment N~2~
_diffrn_ambient_temperature 190.00(10)
_diffrn_detector 'CCD plate'
_diffrn_detector_area_resol_mean 8.0606
_diffrn_detector_type Eos
_diffrn_measured_fraction_theta_full 0.999
_diffrn_measured_fraction_theta_max 0.838
_diffrn_measurement_details
;
List of Runs (angles in degrees, time in seconds):

  # Type    Start    End  Width  t~exp~   \w     \q     \k     \f   Frames
#--------------------------------------------------------------------------
  1  \w    -47.00  45.00   1.00   15.00    --   15.65 -19.00  60.00   92
  2  \w    -12.00  23.00   1.00   15.00    --  -16.43 -99.00  30.00   35
  3  \w    -25.00   0.00   1.00   15.00    --  -16.43 -99.00-120.00   25
  4  \w      3.00  47.00   1.00   15.00    --  -16.43  37.00-150.00   44
  5  \w    -36.00 -10.00   1.00   15.00    --  -16.43  37.00-150.00   26
  6  \w     50.00  87.00   1.00   15.00    --   15.65 178.00 -60.00   37
;
_diffrn_measurement_device 'four-circle diffractometer'
_diffrn_measurement_device_type 'Xcalibur, Eos, Gemini'
_diffrn_measurement_method '\w scans'
_diffrn_orient_matrix_type 'CrysAlisPro convention (1999,Acta A55,543-557)'
_diffrn_orient_matrix_UB_11 -0.0041422000
_diffrn_orient_matrix_UB_12 -0.0303442000
_diffrn_orient_matrix_UB_13 -0.0016993000
_diffrn_orient_matrix_UB_21 -0.0254979000
_diffrn_orient_matrix_UB_22 0.0023840000
_diffrn_orient_matrix_UB_23 -0.0316468000
_diffrn_orient_matrix_UB_31 0.0434996000
_diffrn_orient_matrix_UB_32 -0.0014891000
_diffrn_orient_matrix_UB_33 -0.0143801000
_diffrn_radiation_monochromator graphite
_diffrn_radiation_probe x-ray
_diffrn_radiation_type 'Mo K\a'
_diffrn_radiation_wavelength 0.71073
_diffrn_reflns_av_R_equivalents 0.0394
_diffrn_reflns_av_unetI/netI 0.0660
_diffrn_reflns_Laue_measured_fraction_full 0.999
_diffrn_reflns_Laue_measured_fraction_max 0.838
_diffrn_reflns_limit_h_max 18
_diffrn_reflns_limit_h_min -19
_diffrn_reflns_limit_k_max 31
_diffrn_reflns_limit_k_min -17
_diffrn_reflns_limit_l_max 28
_diffrn_reflns_limit_l_min -27
_diffrn_reflns_number 38176
_diffrn_reflns_point_group_measured_fraction_full 0.999
_diffrn_reflns_point_group_measured_fraction_max 0.838
_diffrn_reflns_theta_full 25.242
_diffrn_reflns_theta_max 29.573
_diffrn_reflns_theta_min 2.000
_diffrn_source 'fine-focus sealed X-ray tube'
_diffrn_source_type 'Enhance (Mo) X-ray Source'
_exptl_absorpt_coefficient_mu 1.812
_exptl_absorpt_correction_T_max 1.00000
_exptl_absorpt_correction_T_min 0.61991
_exptl_absorpt_correction_type multi-scan
_exptl_absorpt_process_details
;
CrysAlisPro 1.171.39.7e (Rigaku Oxford Diffraction, 2015)
Empirical absorption correction using spherical harmonics,
 implemented in SCALE3 ABSPACK scaling algorithm.
;
_exptl_crystal_colour 'clear light yellow'
_exptl_crystal_colour_lustre clear
_exptl_crystal_colour_modifier light
_exptl_crystal_colour_primary yellow
_exptl_crystal_density_diffrn 1.508
_exptl_crystal_description block
_exptl_crystal_F_000 3096
_exptl_crystal_size_max 0.481
_exptl_crystal_size_mid 0.177
_exptl_crystal_size_min 0.148
_refine_diff_density_max 1.280
_refine_diff_density_min -1.342
_refine_diff_density_rms 0.137
_refine_ls_extinction_method none
_refine_ls_goodness_of_fit_ref 1.031
_refine_ls_hydrogen_treatment constr
_refine_ls_matrix_type full
_refine_ls_number_parameters 687
_refine_ls_number_reflns 15726
_refine_ls_number_restraints 100
_refine_ls_restrained_S_all 1.049
_refine_ls_R_factor_all 0.1028
_refine_ls_R_factor_gt 0.0644
_refine_ls_shift/su_max 0.001
_refine_ls_shift/su_mean 0.000
_refine_ls_structure_factor_coef Fsqd
_refine_ls_weighting_details 'w=1/[\s^2^(Fo^2^)+(0.0792P)^2^+17.6801P] where P=(Fo^2^+2Fc^2^)/3'
_refine_ls_weighting_scheme calc
_refine_ls_wR_factor_gt 0.1593
_refine_ls_wR_factor_ref 0.1813
_reflns_Friedel_coverage 0.000
_reflns_number_gt 10285
_reflns_number_total 15726
_reflns_threshold_expression 'I > 2\s(I)'
_cod_data_source_file d1cc05135k2.cif
_cod_data_source_block 2076933
_cod_depositor_comments 'Adding full bibliography for 7129533--7129538.cif.'
_cod_database_code 7129533
_shelx_shelxl_version_number 2018/3
_chemical_oxdiff_formula Ag3Cu2S6PCl4C58H85
_shelx_space_group_comment
;
The symmetry employed for this shelxl refinement is uniquely defined
by the following loop, which should always be used as a source of
symmetry information in preference to the above space-group names.
They are only intended as comments.
;
_reflns_odcompleteness_completeness 99.90
_reflns_odcompleteness_iscentric 1
_reflns_odcompleteness_theta 26.32
_olex2_refinement_description
;
1. Restrained distances
 C2-C3 = C3-C4
 1.54 with sigma of 0.02
 C1-C2 = C2-C3
 1.54 with sigma of 0.02
 C4-C5 = C5-C6
 1.54 with sigma of 0.02
 C3-C4 = C4-C5
 1.54 with sigma of 0.02
 C7-C12 = C12-C11
 1.54 with sigma of 0.02
 C5-C6 = C6-C1
 1.54 with sigma of 0.02
 C7-C12A = C12A-C11A
 1.54 with sigma of 0.02
 C12A-C7
 1.52 with sigma of 0.02
 C4-C6
 2.515 with sigma of 0.04
 C7-C11
 2.515 with sigma of 0.04
 C3-C5
 2.515 with sigma of 0.04
 C5-C1
 2.515 with sigma of 0.04
 C1-C3
 2.515 with sigma of 0.04
 C2-C4
 2.515 with sigma of 0.04
 C7-C11A
 2.515 with sigma of 0.04
2. Uiso/Uaniso restraints and constraints
Uanis(Cl1) \\sim Ueq, Uanis(C6) \\sim Ueq, Uanis(C3) \\sim Ueq, Uanis(C4) \\sim
Ueq, Uanis(C33) \\sim Ueq, Uanis(C32) \\sim Ueq, Uanis(C35) \\sim Ueq,
Uanis(Cl2) \\sim Ueq, Uanis(C57) \\sim Ueq: with sigma of 0.01 and sigma for
terminal atoms of 0.02
Uanis(C10A) \\sim Ueq, Uanis(C11A) \\sim Ueq, Uanis(C12A) \\sim Ueq, Uanis(C7)
\\sim Ueq: with sigma of 0.01 and sigma for terminal atoms of 0.02
Uanis(Cl1) \\sim Ueq: with sigma of 0.01 and sigma for terminal atoms of 0.02
3. Others
 Sof(H7B)=Sof(C8)=Sof(H8A)=Sof(H8B)=Sof(C9)=Sof(H9A)=Sof(H9B)=Sof(C10)=
 Sof(H10A)=Sof(H10B)=Sof(C11)=Sof(H11A)=Sof(H11B)=Sof(C12)=Sof(H12A)=Sof(H12B)=
 1-FVAR(1)
 Sof(H7A)=Sof(C8A)=Sof(H8AA)=Sof(H8AB)=Sof(C9A)=Sof(H9AA)=Sof(H9AB)=Sof(C10A)=
 Sof(H10C)=Sof(H10D)=Sof(C11A)=Sof(H11C)=Sof(H11D)=Sof(C12A)=Sof(H12C)=
 Sof(H12D)=FVAR(1)
4.a Ternary CH refined with riding coordinates:
 C1(H1), C7(H7B), C7(H7A), C13(H13), C19(H19), C25(H25), C31(H31)
4.b Secondary CH2 refined with riding coordinates:
 C2(H2A,H2B), C3(H3A,H3B), C4(H4A,H4B), C5(H5A,H5B), C6(H6A,H6B), C8(H8A,H8B),
 C8A(H8AA,H8AB), C9(H9A,H9B), C9A(H9AA,H9AB), C10(H10A,H10B), C10A(H10C,H10D),
 C11(H11A,H11B), C11A(H11C,H11D), C12(H12A,H12B), C12A(H12C,H12D), C14(H14A,
 H14B), C15(H15A,H15B), C16(H16A,H16B), C17(H17A,H17B), C18(H18A,H18B),
 C20(H20A,H20B), C21(H21A,H21B), C22(H22A,H22B), C23(H23A,H23B), C24(H24A,H24B),
  C26(H26A,H26B), C27(H27A,H27B), C28(H28A,H28B), C29(H29A,H29B), C30(H30A,
 H30B), C32(H32A,H32B), C33(H33A,H33B), C34(H34A,H34B), C35(H35A,H35B),
 C36(H36A,H36B), C57(H57A,H57B), C37(H37A,H37B)
4.c Aromatic/amide H refined with riding coordinates:
 C40(H40), C41(H41), C42(H42), C43(H43), C44(H44), C46(H46), C47(H47),
 C48(H48), C49(H49), C50(H50), C52(H52), C53(H53), C54(H54), C55(H55), C56(H56)
4.d Idealised Me refined as rotating group:
 C38(H38A,H38B,H38C)
;
_smtbx_masks_void_probe_radius 1.2
_smtbx_masks_void_truncation_radius 1.2
_olex2_date_sample_data_collection 2021-03-02
_olex2_submission_special_instructions 'No special instructions were received'
_oxdiff_exptl_absorpt_empirical_details
;
Empirical correction (ABSPACK) includes:
- Absorption correction using spherical harmonics
- Frame scaling
;
_oxdiff_exptl_absorpt_empirical_full_max 1.394
_oxdiff_exptl_absorpt_empirical_full_min 0.691

loop_
_space_group_symop_operation_xyz
'x, y, z'
'-x+1/2, y+1/2, -z+1/2'
'-x, -y, -z'
'x-1/2, -y-1/2, z-1/2'

loop_
_atom_site_label
_atom_site_type_symbol
_atom_site_fract_x
_atom_site_fract_y
_atom_site_fract_z
_atom_site_U_iso_or_equiv
_atom_site_adp_type
_atom_site_occupancy
_atom_site_site_symmetry_order
_atom_site_calc_flag
_atom_site_refinement_flags_posn
_atom_site_refinement_flags_adp
_atom_site_refinement_flags_occupancy
_atom_site_disorder_assembly
_atom_site_disorder_group
Ag1 Ag 0.75142(4) 0.25173(2) 0.45962(3) 0.04176(14) Uani 1 1 d . . . . .
Ag2 Ag 0.63330(3) 0.12287(2) 0.44250(2) 0.03862(14) Uani 1 1 d . . . . .
Ag3 Ag 0.51520(4) 0.25444(3) 0.40628(3) 0.04833(16) Uani 1 1 d . . . . .
Cu1 Cu 0.65664(5) 0.20375(3) 0.33426(4) 0.03220(18) Uani 1 1 d . . . . .
Cu2 Cu 0.60164(5) 0.21354(3) 0.53687(3) 0.02936(17) Uani 1 1 d . . . . .
S1 S 0.78393(11) 0.26206(8) 0.35159(9) 0.0429(4) Uani 1 1 d . . . . .
S2 S 0.51320(10) 0.23645(7) 0.29504(9) 0.0379(4) Uani 1 1 d . . . . .
S3 S 0.70187(10) 0.11121(7) 0.34529(8) 0.0328(3) Uani 1 1 d . . . . .
S4 S 0.74609(10) 0.24978(6) 0.57342(8) 0.0315(3) Uani 1 1 d . . . . .
S5 S 0.55897(9) 0.12111(7) 0.53872(8) 0.0308(3) Uani 1 1 d . . . . .
S6 S 0.49118(10) 0.28275(7) 0.51130(8) 0.0350(3) Uani 1 1 d . . . . .
C1 C 0.7632(9) 0.3357(3) 0.3296(4) 0.090(4) Uani 1 1 d D . . . .
H1 H 0.826899 0.352203 0.339878 0.108 Uiso 1 1 calc R U . . .
C2 C 0.7477(6) 0.3430(4) 0.2567(3) 0.060(2) Uani 1 1 d D . . . .
H2A H 0.797857 0.322581 0.237499 0.072 Uiso 1 1 calc R U . . .
H2B H 0.687728 0.324822 0.240745 0.072 Uiso 1 1 calc R U . . .
C3 C 0.7457(8) 0.4021(4) 0.2327(5) 0.100(3) Uani 1 1 d D U . . .
H3A H 0.810168 0.417166 0.236145 0.120 Uiso 1 1 calc R U . . .
H3B H 0.720399 0.402770 0.186744 0.120 Uiso 1 1 calc R U . . .
C4 C 0.6874(7) 0.4383(4) 0.2701(4) 0.092(3) Uani 1 1 d D U . . .
H4A H 0.621112 0.429977 0.255618 0.110 Uiso 1 1 calc R U . . .
H4B H 0.698750 0.477947 0.258519 0.110 Uiso 1 1 calc R U . . .
C5 C 0.7015(6) 0.4335(3) 0.3460(4) 0.063(2) Uani 1 1 d D . . . .
H5A H 0.759337 0.453521 0.362865 0.075 Uiso 1 1 calc R U . . .
H5B H 0.648337 0.451669 0.364232 0.075 Uiso 1 1 calc R U . . .
C6 C 0.7083(7) 0.3705(4) 0.3675(5) 0.080(3) Uani 1 1 d D U . . .
H6A H 0.735682 0.368904 0.412964 0.097 Uiso 1 1 calc R U . . .
H6B H 0.644363 0.354806 0.365273 0.097 Uiso 1 1 calc R U . . .
C7 C 0.4240(5) 0.1798(4) 0.2812(5) 0.072(3) Uani 1 1 d D U . . .
H7B H 0.440552 0.163891 0.239634 0.086 Uiso 0.550(8) 1 calc R U P A 2
H7A H 0.454331 0.149602 0.309573 0.086 Uiso 0.450(8) 1 calc R U P A 1
C8 C 0.3276(7) 0.2034(5) 0.2600(6) 0.039(3) Uani 0.550(8) 1 d . . P A 2
H8A H 0.332343 0.228549 0.222744 0.046 Uiso 0.550(8) 1 calc R U P A 2
H8B H 0.307961 0.226723 0.295398 0.046 Uiso 0.550(8) 1 calc R U P A 2
C8A C 0.3339(10) 0.1984(7) 0.3249(9) 0.050(5) Uani 0.450(8) 1 d . . P A 1
H8AA H 0.357358 0.200741 0.371124 0.060 Uiso 0.450(8) 1 calc R U P A 1
H8AB H 0.309801 0.235955 0.310881 0.060 Uiso 0.450(8) 1 calc R U P A 1
C9 C 0.2500(11) 0.1592(7) 0.2409(9) 0.052(4) Uani 0.550(8) 1 d . . P A 2
H9A H 0.257050 0.144137 0.197523 0.062 Uiso 0.550(8) 1 calc R U P A 2
H9B H 0.187862 0.177229 0.239540 0.062 Uiso 0.550(8) 1 calc R U P A 2
C9A C 0.2555(11) 0.1556(10) 0.3155(11) 0.068(6) Uani 0.450(8) 1 d . . P A 1
H9AA H 0.269424 0.124765 0.347002 0.082 Uiso 0.450(8) 1 calc R U P A 1
H9AB H 0.197040 0.173886 0.325584 0.082 Uiso 0.450(8) 1 calc R U P A 1
C10 C 0.2571(8) 0.1095(6) 0.2914(8) 0.043(3) Uani 0.550(8) 1 d . . P A 2
H10A H 0.240953 0.123829 0.333250 0.052 Uiso 0.550(8) 1 calc R U P A 2
H10B H 0.211226 0.079943 0.276642 0.052 Uiso 0.550(8) 1 calc R U P A 2
C10A C 0.2395(19) 0.1313(12) 0.2520(14) 0.069(7) Uani 0.450(8) 1 d . U P A 1
H10C H 0.213138 0.160568 0.221635 0.083 Uiso 0.450(8) 1 calc R U P A 1
H10D H 0.192426 0.100978 0.252593 0.083 Uiso 0.450(8) 1 calc R U P A 1
C11 C 0.3527(8) 0.0840(5) 0.3005(7) 0.043(3) Uani 0.550(8) 1 d D . P A 2
H11A H 0.366561 0.066296 0.259775 0.051 Uiso 0.550(8) 1 calc R U P A 2
H11B H 0.354392 0.054271 0.333784 0.051 Uiso 0.550(8) 1 calc R U P A 2
C11A C 0.3251(13) 0.1076(8) 0.2278(10) 0.070(6) Uani 0.450(8) 1 d D U P A 1
H11C H 0.306923 0.090652 0.185002 0.084 Uiso 0.450(8) 1 calc R U P A 1
H11D H 0.348841 0.076774 0.257039 0.084 Uiso 0.450(8) 1 calc R U P A 1
C12 C 0.4281(7) 0.1286(4) 0.3211(6) 0.033(3) Uani 0.550(8) 1 d D . P A 2
H12A H 0.422150 0.139655 0.366163 0.040 Uiso 0.550(8) 1 calc R U P A 2
H12B H 0.490287 0.111086 0.320219 0.040 Uiso 0.550(8) 1 calc R U P A 2
C12A C 0.4058(15) 0.1491(9) 0.2216(9) 0.087(7) Uani 0.450(8) 1 d D U P A 1
H12C H 0.462456 0.128270 0.212508 0.104 Uiso 0.450(8) 1 calc R U P A 1
H12D H 0.388603 0.175515 0.185664 0.104 Uiso 0.450(8) 1 calc R U P A 1
C13 C 0.8319(4) 0.1112(2) 0.3661(3) 0.0255(12) Uani 1 1 d . . . . .
H13 H 0.849035 0.143516 0.395595 0.031 Uiso 1 1 calc R U . . .
C14 C 0.8808(4) 0.1194(3) 0.3038(3) 0.0341(14) Uani 1 1 d . . . . .
H14A H 0.859957 0.089486 0.272468 0.041 Uiso 1 1 calc R U . . .
H14B H 0.862188 0.156119 0.284118 0.041 Uiso 1 1 calc R U . . .
C15 C 0.9889(5) 0.1172(3) 0.3184(4) 0.0484(18) Uani 1 1 d . . . . .
H15A H 1.017658 0.120258 0.277624 0.058 Uiso 1 1 calc R U . . .
H15B H 1.010385 0.149564 0.345902 0.058 Uiso 1 1 calc R U . . .
C16 C 1.0213(5) 0.0616(4) 0.3530(4) 0.054(2) Uani 1 1 d . . . . .
H16A H 1.089907 0.062570 0.364145 0.065 Uiso 1 1 calc R U . . .
H16B H 1.006334 0.029455 0.323570 0.065 Uiso 1 1 calc R U . . .
C17 C 0.9728(5) 0.0531(3) 0.4154(3) 0.0469(17) Uani 1 1 d . . . . .
H17A H 0.990571 0.015998 0.434503 0.056 Uiso 1 1 calc R U . . .
H17B H 0.994313 0.082508 0.447145 0.056 Uiso 1 1 calc R U . . .
C18 C 0.8650(4) 0.0563(3) 0.4008(3) 0.0372(14) Uani 1 1 d . . . . .
H18A H 0.843075 0.023740 0.373641 0.045 Uiso 1 1 calc R U . . .
H18B H 0.836504 0.053468 0.441678 0.045 Uiso 1 1 calc R U . . .
C19 C 0.8369(4) 0.1964(3) 0.6025(3) 0.0298(13) Uani 1 1 d . . . . .
H19 H 0.830788 0.189983 0.649135 0.036 Uiso 1 1 calc R U . . .
C20 C 0.9369(4) 0.2196(3) 0.5985(3) 0.0362(14) Uani 1 1 d . . . . .
H20A H 0.944403 0.255627 0.622311 0.043 Uiso 1 1 calc R U . . .
H20B H 0.945582 0.227222 0.552919 0.043 Uiso 1 1 calc R U . . .
C21 C 1.0126(4) 0.1773(3) 0.6271(3) 0.0418(17) Uani 1 1 d . . . . .
H21A H 1.075213 0.192207 0.620991 0.050 Uiso 1 1 calc R U . . .
H21B H 1.008883 0.173457 0.673892 0.050 Uiso 1 1 calc R U . . .
C22 C 1.0008(5) 0.1192(4) 0.5955(4) 0.057(2) Uani 1 1 d . . . . .
H22A H 1.046461 0.092793 0.617989 0.068 Uiso 1 1 calc R U . . .
H22B H 1.014205 0.121936 0.550168 0.068 Uiso 1 1 calc R U . . .
C23 C 0.9006(5) 0.0956(3) 0.5976(4) 0.054(2) Uani 1 1 d . . . . .
H23A H 0.890853 0.086786 0.642738 0.065 Uiso 1 1 calc R U . . .
H23B H 0.893774 0.060176 0.572603 0.065 Uiso 1 1 calc R U . . .
C24 C 0.8237(4) 0.1390(3) 0.5692(3) 0.0397(15) Uani 1 1 d . . . . .
H24A H 0.827516 0.143601 0.522502 0.048 Uiso 1 1 calc R U . . .
H24B H 0.760970 0.124120 0.575031 0.048 Uiso 1 1 calc R U . . .
C25 C 0.4298(4) 0.1155(3) 0.5111(3) 0.0333(13) Uani 1 1 d . . . . .
H25 H 0.415776 0.138551 0.471216 0.040 Uiso 1 1 calc R U . . .
C26 C 0.4036(4) 0.0542(3) 0.4954(4) 0.0462(17) Uani 1 1 d . . . . .
H26A H 0.424431 0.030377 0.533164 0.055 Uiso 1 1 calc R U . . .
H26B H 0.437003 0.041412 0.459097 0.055 Uiso 1 1 calc R U . . .
C27 C 0.2967(5) 0.0458(4) 0.4775(4) 0.057(2) Uani 1 1 d . . . . .
H27A H 0.277526 0.064393 0.435783 0.068 Uiso 1 1 calc R U . . .
H27B H 0.283073 0.005115 0.472433 0.068 Uiso 1 1 calc R U . . .
C28 C 0.2395(4) 0.0704(3) 0.5294(4) 0.053(2) Uani 1 1 d . . . . .
H28A H 0.172066 0.067889 0.514352 0.064 Uiso 1 1 calc R U . . .
H28B H 0.251367 0.048040 0.569392 0.064 Uiso 1 1 calc R U . . .
C29 C 0.2651(4) 0.1308(3) 0.5434(4) 0.054(2) Uani 1 1 d . . . . .
H29A H 0.229723 0.144669 0.578289 0.064 Uiso 1 1 calc R U . . .
H29B H 0.246531 0.153710 0.504585 0.064 Uiso 1 1 calc R U . . .
C30 C 0.3724(4) 0.1392(3) 0.5640(3) 0.0427(16) Uani 1 1 d . . . . .
H30A H 0.386079 0.179746 0.570498 0.051 Uiso 1 1 calc R U . . .
H30B H 0.390459 0.119462 0.605172 0.051 Uiso 1 1 calc R U . . .
C31 C 0.5535(5) 0.3525(3) 0.5204(3) 0.0431(16) Uani 1 1 d . . . . .
H31 H 0.617087 0.347057 0.506365 0.052 Uiso 1 1 calc R U . . .
C32 C 0.5059(7) 0.3981(4) 0.4786(4) 0.067(2) Uani 1 1 d . U . . .
H32A H 0.494919 0.384210 0.433738 0.081 Uiso 1 1 calc R U . . .
H32B H 0.547893 0.431104 0.478879 0.081 Uiso 1 1 calc R U . . .
C33 C 0.4136(7) 0.4165(4) 0.5003(5) 0.085(3) Uani 1 1 d . U . . .
H33A H 0.368540 0.384955 0.494598 0.102 Uiso 1 1 calc R U . . .
H33B H 0.388027 0.448149 0.473042 0.102 Uiso 1 1 calc R U . . .
C34 C 0.4246(7) 0.4356(4) 0.5731(5) 0.084(3) Uani 1 1 d . . . . .
H34A H 0.461258 0.470853 0.577838 0.101 Uiso 1 1 calc R U . . .
H34B H 0.362300 0.442879 0.587178 0.101 Uiso 1 1 calc R U . . .
C35 C 0.4750(7) 0.3889(4) 0.6159(4) 0.069(2) Uani 1 1 d . U . . .
H35A H 0.487554 0.402968 0.660567 0.083 Uiso 1 1 calc R U . . .
H35B H 0.433516 0.355742 0.616363 0.083 Uiso 1 1 calc R U . . .
C36 C 0.5669(6) 0.3712(3) 0.5916(4) 0.0537(19) Uani 1 1 d . . . . .
H36A H 0.594428 0.339802 0.618393 0.064 Uiso 1 1 calc R U . . .
H36B H 0.611244 0.403175 0.596351 0.064 Uiso 1 1 calc R U . . .
Cl1 Cl 0.9435(4) 0.3968(3) 0.4968(2) 0.231(3) Uani 1 1 d . U . . .
Cl2 Cl 0.7957(2) 0.45896(18) 0.5452(2) 0.1372(14) Uani 1 1 d . U . . .
C57 C 0.8695(8) 0.4000(6) 0.5520(6) 0.108(4) Uani 1 1 d . U . . .
H57A H 0.905533 0.400329 0.595135 0.129 Uiso 1 1 calc R U . . .
H57B H 0.830520 0.365561 0.549023 0.129 Uiso 1 1 calc R U . . .
P1 P 0.14279(9) 0.36364(6) 0.28551(7) 0.0241(3) Uani 1 1 d . . . . .
C37 C 0.1290(4) 0.3172(3) 0.2149(3) 0.0303(13) Uani 1 1 d . . . . .
H37A H 0.133280 0.340281 0.175966 0.036 Uiso 1 1 calc R U . . .
H37B H 0.181849 0.290270 0.218257 0.036 Uiso 1 1 calc R U . . .
C38 C 0.0362(4) 0.2832(3) 0.2059(3) 0.0419(15) Uani 1 1 d . . . . .
H38A H 0.030932 0.263983 0.164145 0.063 Uiso 1 1 calc R U . . .
H38B H -0.016672 0.308842 0.207456 0.063 Uiso 1 1 calc R U . . .
H38C H 0.036040 0.255205 0.240329 0.063 Uiso 1 1 calc R U . . .
C39 C 0.0540(4) 0.4186(3) 0.2785(3) 0.0285(12) Uani 1 1 d . . . . .
C40 C 0.0232(4) 0.4419(3) 0.2181(3) 0.0342(14) Uani 1 1 d . . . . .
H40 H 0.042440 0.425808 0.180104 0.041 Uiso 1 1 calc R U . . .
C41 C -0.0366(5) 0.4893(3) 0.2141(4) 0.0448(16) Uani 1 1 d . . . . .
H41 H -0.058791 0.504533 0.173258 0.054 Uiso 1 1 calc R U . . .
C42 C -0.0632(4) 0.5139(3) 0.2704(4) 0.0457(17) Uani 1 1 d . . . . .
H42 H -0.102852 0.545937 0.267354 0.055 Uiso 1 1 calc R U . . .
C43 C -0.0321(5) 0.4919(3) 0.3303(3) 0.0452(17) Uani 1 1 d . . . . .
H43 H -0.049776 0.509350 0.368030 0.054 Uiso 1 1 calc R U . . .
C44 C 0.0259(4) 0.4435(3) 0.3356(3) 0.0369(14) Uani 1 1 d . . . . .
H44 H 0.045806 0.427823 0.376543 0.044 Uiso 1 1 calc R U . . .
C45 C 0.1351(4) 0.3228(2) 0.3590(3) 0.0234(11) Uani 1 1 d . . . . .
C46 C 0.0483(4) 0.2996(3) 0.3707(3) 0.0336(14) Uani 1 1 d . . . . .
H46 H -0.005582 0.305898 0.341245 0.040 Uiso 1 1 calc R U . . .
C47 C 0.0419(4) 0.2668(3) 0.4267(3) 0.0417(16) Uani 1 1 d . . . . .
H47 H -0.016320 0.251006 0.434631 0.050 Uiso 1 1 calc R U . . .
C48 C 0.1216(5) 0.2575(3) 0.4706(3) 0.0435(17) Uani 1 1 d . . . . .
H48 H 0.116831 0.235752 0.508170 0.052 Uiso 1 1 calc R U . . .
C49 C 0.2087(4) 0.2803(3) 0.4588(3) 0.0416(16) Uani 1 1 d . . . . .
H49 H 0.262582 0.273459 0.488104 0.050 Uiso 1 1 calc R U . . .
C50 C 0.2152(4) 0.3132(3) 0.4036(3) 0.0322(13) Uani 1 1 d . . . . .
H50 H 0.273449 0.329029 0.395956 0.039 Uiso 1 1 calc R U . . .
C51 C 0.2564(4) 0.3988(3) 0.2898(3) 0.0277(12) Uani 1 1 d . . . . .
C52 C 0.3393(4) 0.3665(3) 0.2852(3) 0.0319(13) Uani 1 1 d . . . . .
H52 H 0.335543 0.327087 0.278206 0.038 Uiso 1 1 calc R U . . .
C53 C 0.4276(4) 0.3943(3) 0.2910(3) 0.0360(14) Uani 1 1 d . . . . .
H53 H 0.482860 0.373201 0.287673 0.043 Uiso 1 1 calc R U . . .
C54 C 0.4333(4) 0.4523(3) 0.3018(3) 0.0393(15) Uani 1 1 d . . . . .
H54 H 0.492336 0.470507 0.304984 0.047 Uiso 1 1 calc R U . . .
C55 C 0.3531(5) 0.4836(3) 0.3077(4) 0.0496(18) Uani 1 1 d . . . . .
H55 H 0.357710 0.522871 0.315603 0.060 Uiso 1 1 calc R U . . .
C56 C 0.2642(4) 0.4570(3) 0.3020(3) 0.0416(16) Uani 1 1 d . . . . .
H56 H 0.209791 0.478556 0.306522 0.050 Uiso 1 1 calc R U . . .

loop_
_atom_site_aniso_label
_atom_site_aniso_U_11
_atom_site_aniso_U_22
_atom_site_aniso_U_33
_atom_site_aniso_U_23
_atom_site_aniso_U_13
_atom_site_aniso_U_12
Ag1 0.0386(3) 0.0427(3) 0.0434(3) 0.0076(2) 0.0015(2) 0.0024(2)
Ag2 0.0283(2) 0.0470(3) 0.0420(3) -0.0044(2) 0.01053(19) -0.0016(2)
Ag3 0.0451(3) 0.0543(4) 0.0454(3) -0.0044(3) 0.0044(2) 0.0060(2)
Cu1 0.0209(3) 0.0397(4) 0.0358(4) -0.0007(3) 0.0017(3) 0.0002(3)
Cu2 0.0244(3) 0.0315(4) 0.0325(4) -0.0025(3) 0.0044(3) 0.0009(3)
S1 0.0315(8) 0.0387(9) 0.0583(11) -0.0070(8) 0.0045(7) -0.0075(7)
S2 0.0231(7) 0.0378(9) 0.0509(10) 0.0063(8) -0.0047(6) -0.0002(6)
S3 0.0249(7) 0.0334(8) 0.0400(8) -0.0076(7) 0.0028(6) -0.0064(6)
S4 0.0263(7) 0.0297(8) 0.0376(8) -0.0009(7) -0.0007(6) 0.0018(6)
S5 0.0207(6) 0.0326(8) 0.0393(8) -0.0019(7) 0.0037(6) 0.0006(6)
S6 0.0268(7) 0.0353(8) 0.0423(9) -0.0038(7) 0.0015(6) 0.0050(6)
C1 0.187(11) 0.035(5) 0.045(5) -0.001(4) 0.002(6) -0.019(6)
C2 0.064(5) 0.076(6) 0.041(4) 0.002(4) 0.011(4) -0.013(4)
C3 0.127(7) 0.091(7) 0.081(6) -0.003(6) 0.004(6) -0.029(6)
C4 0.074(5) 0.106(7) 0.102(6) 0.073(5) 0.036(5) 0.040(5)
C5 0.055(5) 0.044(5) 0.089(7) 0.011(4) 0.006(4) 0.012(4)
C6 0.102(6) 0.077(6) 0.068(5) 0.020(5) 0.036(5) 0.036(5)
C7 0.028(3) 0.063(5) 0.121(7) 0.003(5) -0.003(4) -0.003(3)
C8 0.026(5) 0.051(8) 0.036(6) 0.015(6) -0.007(4) 0.004(5)
C8A 0.040(8) 0.050(10) 0.060(11) -0.031(8) 0.005(7) -0.014(7)
C9 0.037(7) 0.046(9) 0.069(11) 0.003(9) -0.014(7) 0.007(7)
C9A 0.033(8) 0.082(15) 0.093(16) -0.027(12) 0.016(9) -0.004(9)
C10 0.028(6) 0.035(7) 0.070(10) 0.001(7) 0.015(6) -0.008(5)
C10A 0.066(10) 0.070(11) 0.071(10) -0.004(9) 0.005(8) -0.013(8)
C11 0.049(7) 0.027(6) 0.052(8) -0.002(6) 0.001(6) -0.001(5)
C11A 0.082(9) 0.058(8) 0.070(9) -0.025(7) 0.014(7) -0.020(7)
C12 0.025(5) 0.028(6) 0.044(7) 0.010(5) -0.009(4) -0.001(4)
C12A 0.091(10) 0.081(10) 0.091(10) -0.008(8) 0.016(8) -0.009(8)
C13 0.021(2) 0.026(3) 0.029(3) -0.009(2) 0.002(2) -0.004(2)
C14 0.033(3) 0.040(4) 0.031(3) 0.003(3) 0.007(2) 0.003(3)
C15 0.036(3) 0.062(5) 0.049(4) 0.000(4) 0.013(3) 0.007(3)
C16 0.039(4) 0.067(5) 0.058(5) -0.016(4) 0.008(3) 0.020(4)
C17 0.046(4) 0.051(4) 0.043(4) -0.002(3) 0.003(3) 0.019(3)
C18 0.045(4) 0.032(3) 0.036(3) 0.000(3) 0.009(3) 0.004(3)
C19 0.020(3) 0.041(3) 0.027(3) -0.003(3) 0.000(2) 0.006(2)
C20 0.026(3) 0.053(4) 0.030(3) 0.002(3) 0.002(2) -0.004(3)
C21 0.020(3) 0.067(5) 0.038(4) -0.008(3) 0.000(2) 0.001(3)
C22 0.036(4) 0.084(6) 0.048(4) -0.018(4) -0.007(3) 0.030(4)
C23 0.046(4) 0.043(4) 0.068(5) -0.009(4) -0.022(4) 0.019(3)
C24 0.034(3) 0.035(4) 0.046(4) -0.004(3) -0.012(3) 0.006(3)
C25 0.020(3) 0.039(4) 0.041(3) 0.002(3) 0.005(2) 0.000(2)
C26 0.027(3) 0.044(4) 0.067(5) -0.016(4) 0.001(3) -0.003(3)
C27 0.035(4) 0.057(5) 0.077(6) -0.018(4) -0.002(3) -0.011(3)
C28 0.024(3) 0.058(5) 0.079(6) 0.007(4) 0.010(3) -0.007(3)
C29 0.028(3) 0.060(5) 0.075(5) 0.003(4) 0.013(3) 0.003(3)
C30 0.032(3) 0.039(4) 0.059(4) -0.006(3) 0.014(3) 0.002(3)
C31 0.044(4) 0.036(4) 0.052(4) -0.002(3) 0.017(3) 0.005(3)
C32 0.102(6) 0.051(5) 0.047(4) 0.003(4) 0.003(4) 0.010(4)
C33 0.092(6) 0.061(5) 0.094(6) -0.003(5) -0.032(5) 0.023(5)
C34 0.078(6) 0.050(6) 0.126(9) -0.035(6) 0.019(6) 0.016(5)
C35 0.105(6) 0.061(5) 0.044(4) -0.014(4) 0.024(4) -0.020(5)
C36 0.072(5) 0.040(4) 0.045(4) -0.004(3) -0.013(4) -0.005(4)
Cl1 0.201(5) 0.369(8) 0.137(4) 0.027(4) 0.086(3) 0.137(5)
Cl2 0.101(2) 0.133(3) 0.176(4) -0.052(3) 0.007(2) 0.016(2)
C57 0.114(7) 0.095(7) 0.110(7) 0.007(6) -0.004(6) -0.023(6)
P1 0.0208(6) 0.0285(8) 0.0227(7) 0.0013(6) 0.0016(5) 0.0025(6)
C37 0.035(3) 0.033(3) 0.023(3) -0.004(2) 0.004(2) 0.001(3)
C38 0.044(4) 0.044(4) 0.037(4) -0.010(3) 0.001(3) -0.005(3)
C39 0.023(3) 0.031(3) 0.032(3) 0.005(3) 0.001(2) 0.003(2)
C40 0.030(3) 0.038(4) 0.033(3) 0.002(3) 0.000(2) 0.005(3)
C41 0.046(4) 0.035(4) 0.052(4) 0.008(3) -0.006(3) 0.006(3)
C42 0.032(3) 0.041(4) 0.063(5) 0.007(4) 0.000(3) 0.011(3)
C43 0.040(3) 0.049(4) 0.047(4) -0.008(3) 0.007(3) 0.015(3)
C44 0.034(3) 0.041(4) 0.036(3) 0.007(3) 0.003(3) 0.010(3)
C45 0.024(3) 0.024(3) 0.022(3) 0.000(2) 0.003(2) 0.003(2)
C46 0.022(3) 0.045(4) 0.032(3) 0.005(3) -0.002(2) 0.004(3)
C47 0.030(3) 0.052(4) 0.045(4) 0.016(3) 0.010(3) -0.002(3)
C48 0.039(3) 0.058(5) 0.034(3) 0.021(3) 0.008(3) 0.006(3)
C49 0.030(3) 0.064(5) 0.030(3) 0.013(3) -0.004(2) 0.004(3)
C50 0.024(3) 0.044(4) 0.028(3) 0.006(3) 0.002(2) -0.001(3)
C51 0.025(3) 0.036(3) 0.023(3) 0.003(2) 0.000(2) 0.002(2)
C52 0.030(3) 0.033(3) 0.033(3) 0.000(3) 0.007(2) 0.002(3)
C53 0.025(3) 0.049(4) 0.034(3) 0.000(3) 0.004(2) 0.003(3)
C54 0.034(3) 0.046(4) 0.037(3) 0.007(3) -0.003(3) -0.012(3)
C55 0.043(4) 0.030(4) 0.074(5) 0.000(3) -0.003(3) -0.009(3)
C56 0.031(3) 0.033(4) 0.060(4) -0.003(3) 0.000(3) 0.006(3)

loop_
_atom_type_symbol
_atom_type_description
_atom_type_scat_dispersion_real
_atom_type_scat_dispersion_imag
_atom_type_scat_source
C C 0.0033 0.0016 'International Tables Vol C Tables 4.2.6.8 and 6.1.1.4'
H H 0.0000 0.0000 'International Tables Vol C Tables 4.2.6.8 and 6.1.1.4'
Ag Ag -0.8971 1.1015 'International Tables Vol C Tables 4.2.6.8 and 6.1.1.4'
Cl Cl 0.1484 0.1585 'International Tables Vol C Tables 4.2.6.8 and 6.1.1.4'
Cu Cu 0.3201 1.2651 'International Tables Vol C Tables 4.2.6.8 and 6.1.1.4'
P P 0.1023 0.0942 'International Tables Vol C Tables 4.2.6.8 and 6.1.1.4'
S S 0.1246 0.1234 'International Tables Vol C Tables 4.2.6.8 and 6.1.1.4'

loop_
_exptl_crystal_face_index_h
_exptl_crystal_face_index_k
_exptl_crystal_face_index_l
_exptl_crystal_face_perp_dist
0 -5 -28 0.0826
-2 -31 9 0.0699
-1 -13 26 0.0767
1 5 28 0.0815
19 6 -7 0.2126
0 25 19 0.0655
2 32 7 0.0778
2 33 -3 0.0676
-1 32 -4 0.0691
-2 25 -18 0.0926
2 16 -25 0.0896
20 -6 -5 0.2364
-18 2 14 0.1917
0 10 -27 0.0696
-1 7 -28 0.0722
-3 28 15 0.0597
-1 -1 29 0.0819

loop_
_geom_angle_atom_site_label_1
_geom_angle_atom_site_label_2
_geom_angle_atom_site_label_3
_geom_angle
_geom_angle_site_symmetry_1
_geom_angle_site_symmetry_3
_geom_angle_publ_flag
Cu2 Ag1 Cu1 93.97(2) . . ?
S1 Ag1 Cu1 48.24(4) . . ?
S1 Ag1 Cu2 141.22(5) . . ?
S1 Ag1 S4 169.30(6) . . ?
S4 Ag1 Cu1 142.25(4) . . ?
S4 Ag1 Cu2 49.44(4) . . ?
Cu2 Ag2 Cu1 94.20(3) . . ?
S3 Ag2 Cu1 48.73(4) . . ?
S3 Ag2 Cu2 139.26(5) . . ?
S3 Ag2 S5 172.04(6) . . ?
S5 Ag2 Cu1 137.96(5) . . ?
S5 Ag2 Cu2 48.70(4) . . ?
Cu1 Ag3 Cu2 95.19(2) . . ?
S2 Ag3 Cu1 49.66(4) . . ?
S2 Ag3 Cu2 141.99(5) . . ?
S6 Ag3 Cu1 141.13(4) . . ?
S6 Ag3 Cu2 48.77(4) . . ?
S6 Ag3 S2 168.93(6) . . ?
Ag2 Cu1 Ag1 70.64(2) . . ?
Ag3 Cu1 Ag1 71.00(2) . . ?
Ag3 Cu1 Ag2 74.66(2) . . ?
S1 Cu1 Ag1 50.32(5) . . ?
S1 Cu1 Ag2 114.72(6) . . ?
S1 Cu1 Ag3 105.03(5) . . ?
S1 Cu1 S3 110.42(6) . . ?
S2 Cu1 Ag1 119.19(6) . . ?
S2 Cu1 Ag2 108.52(5) . . ?
S2 Cu1 Ag3 52.29(5) . . ?
S2 Cu1 S1 121.95(7) . . ?
S2 Cu1 S3 126.83(6) . . ?
S3 Cu1 Ag1 100.15(5) . . ?
S3 Cu1 Ag2 50.82(4) . . ?
S3 Cu1 Ag3 123.29(5) . . ?
Ag1 Cu2 Ag2 71.94(2) . . ?
Ag1 Cu2 Ag3 70.42(2) . . ?
Ag2 Cu2 Ag3 73.39(2) . . ?
S4 Cu2 Ag1 51.97(4) . . ?
S4 Cu2 Ag2 106.95(5) . . ?
S4 Cu2 Ag3 116.52(5) . . ?
S4 Cu2 S6 112.66(6) . . ?
S5 Cu2 Ag1 121.03(5) . . ?
S5 Cu2 Ag2 51.55(4) . . ?
S5 Cu2 Ag3 103.79(5) . . ?
S5 Cu2 S4 126.10(6) . . ?
S5 Cu2 S6 120.60(6) . . ?
S6 Cu2 Ag1 100.31(5) . . ?
S6 Cu2 Ag2 120.70(5) . . ?
S6 Cu2 Ag3 50.11(4) . . ?
Cu1 S1 Ag1 81.44(6) . . ?
C1 S1 Ag1 107.2(3) . . ?
C1 S1 Cu1 115.6(4) . . ?
Cu1 S2 Ag3 78.05(6) . . ?
C7 S2 Ag3 102.6(3) . . ?
C7 S2 Cu1 113.2(3) . . ?
Cu1 S3 Ag2 80.46(5) . . ?
C13 S3 Ag2 107.44(18) . . ?
C13 S3 Cu1 106.79(19) . . ?
Cu2 S4 Ag1 78.58(5) . . ?
C19 S4 Ag1 103.86(19) . . ?
C19 S4 Cu2 115.3(2) . . ?
Cu2 S5 Ag2 79.75(5) . . ?
C25 S5 Ag2 105.1(2) . . ?
C25 S5 Cu2 108.7(2) . . ?
Cu2 S6 Ag3 81.12(5) . . ?
C31 S6 Ag3 103.2(2) . . ?
C31 S6 Cu2 107.1(2) . . ?
S1 C1 H1 101.6 . . ?
C2 C1 S1 111.3(6) . . ?
C2 C1 H1 101.6 . . ?
C6 C1 S1 119.9(7) . . ?
C6 C1 H1 101.6 . . ?
C6 C1 C2 117.0(9) . . ?
C1 C2 H2A 108.3 . . ?
C1 C2 H2B 108.3 . . ?
H2A C2 H2B 107.4 . . ?
C3 C2 C1 116.0(7) . . ?
C3 C2 H2A 108.3 . . ?
C3 C2 H2B 108.3 . . ?
C2 C3 H3A 109.4 . . ?
C2 C3 H3B 109.4 . . ?
H3A C3 H3B 108.0 . . ?
C4 C3 C2 111.2(8) . . ?
C4 C3 H3A 109.4 . . ?
C4 C3 H3B 109.4 . . ?
C3 C4 H4A 107.8 . . ?
C3 C4 H4B 107.8 . . ?
C3 C4 C5 117.9(7) . . ?
H4A C4 H4B 107.2 . . ?
C5 C4 H4A 107.8 . . ?
C5 C4 H4B 107.8 . . ?
C4 C5 H5A 109.5 . . ?
C4 C5 H5B 109.5 . . ?
H5A C5 H5B 108.1 . . ?
C6 C5 C4 110.7(7) . . ?
C6 C5 H5A 109.5 . . ?
C6 C5 H5B 109.5 . . ?
C1 C6 C5 114.5(7) . . ?
C1 C6 H6A 108.6 . . ?
C1 C6 H6B 108.6 . . ?
C5 C6 H6A 108.6 . . ?
C5 C6 H6B 108.6 . . ?
H6A C6 H6B 107.6 . . ?
S2 C7 H7B 100.5 . . ?
S2 C7 H7A 100.2 . . ?
C8 C7 S2 111.8(7) . . ?
C8 C7 H7B 100.5 . . ?
C8A C7 S2 106.2(7) . . ?
C8A C7 H7A 100.2 . . ?
C12 C7 S2 121.6(6) . . ?
C12 C7 H7B 100.5 . . ?
C12 C7 C8 116.8(8) . . ?
C12A C7 S2 123.9(10) . . ?
C12A C7 H7A 100.1 . . ?
C12A C7 C8A 120.7(11) . . ?
C7 C8 H8A 108.3 . . ?
C7 C8 H8B 108.3 . . ?
C7 C8 C9 115.7(10) . . ?
H8A C8 H8B 107.4 . . ?
C9 C8 H8A 108.3 . . ?
C9 C8 H8B 108.3 . . ?
C7 C8A H8AA 109.5 . . ?
C7 C8A H8AB 109.5 . . ?
H8AA C8A H8AB 108.1 . . ?
C9A C8A C7 110.6(12) . . ?
C9A C8A H8AA 109.5 . . ?
C9A C8A H8AB 109.5 . . ?
C8 C9 H9A 109.7 . . ?
C8 C9 H9B 109.7 . . ?
C8 C9 C10 109.9(11) . . ?
H9A C9 H9B 108.2 . . ?
C10 C9 H9A 109.7 . . ?
C10 C9 H9B 109.7 . . ?
C8A C9A H9AA 108.4 . . ?
C8A C9A H9AB 108.4 . . ?
H9AA C9A H9AB 107.5 . . ?
C10A C9A C8A 115.4(19) . . ?
C10A C9A H9AA 108.4 . . ?
C10A C9A H9AB 108.4 . . ?
C9 C10 H10A 109.1 . . ?
C9 C10 H10B 109.1 . . ?
H10A C10 H10B 107.9 . . ?
C11 C10 C9 112.3(11) . . ?
C11 C10 H10A 109.1 . . ?
C11 C10 H10B 109.1 . . ?
C9A C10A H10C 108.7 . . ?
C9A C10A H10D 108.7 . . ?
C9A C10A C11A 114(2) . . ?
H10C C10A H10D 107.6 . . ?
C11A C10A H10C 108.7 . . ?
C11A C10A H10D 108.7 . . ?
C10 C11 H11A 109.3 . . ?
C10 C11 H11B 109.3 . . ?
C10 C11 C12 111.6(10) . . ?
H11A C11 H11B 108.0 . . ?
C12 C11 H11A 109.3 . . ?
C12 C11 H11B 109.3 . . ?
C10A C11A H11C 108.2 . . ?
C10A C11A H11D 108.2 . . ?
C10A C11A C12A 116.4(18) . . ?
H11C C11A H11D 107.3 . . ?
C12A C11A H11C 108.2 . . ?
C12A C11A H11D 108.2 . . ?
C7 C12 C11 115.1(8) . . ?
C7 C12 H12A 108.5 . . ?
C7 C12 H12B 108.5 . . ?
C11 C12 H12A 108.5 . . ?
C11 C12 H12B 108.5 . . ?
H12A C12 H12B 107.5 . . ?
C7 C12A C11A 108.6(13) . . ?
C7 C12A H12C 110.0 . . ?
C7 C12A H12D 110.0 . . ?
C11A C12A H12C 110.0 . . ?
C11A C12A H12D 110.0 . . ?
H12C C12A H12D 108.4 . . ?
S3 C13 H13 108.4 . . ?
C14 C13 S3 109.7(4) . . ?
C14 C13 H13 108.4 . . ?
C18 C13 S3 111.1(4) . . ?
C18 C13 H13 108.4 . . ?
C18 C13 C14 110.7(5) . . ?
C13 C14 H14A 109.3 . . ?
C13 C14 H14B 109.3 . . ?
H14A C14 H14B 108.0 . . ?
C15 C14 C13 111.4(5) . . ?
C15 C14 H14A 109.3 . . ?
C15 C14 H14B 109.3 . . ?
C14 C15 H15A 109.4 . . ?
C14 C15 H15B 109.4 . . ?
H15A C15 H15B 108.0 . . ?
C16 C15 C14 111.4(6) . . ?
C16 C15 H15A 109.4 . . ?
C16 C15 H15B 109.4 . . ?
C15 C16 H16A 109.4 . . ?
C15 C16 H16B 109.4 . . ?
C15 C16 C17 111.1(5) . . ?
H16A C16 H16B 108.0 . . ?
C17 C16 H16A 109.4 . . ?
C17 C16 H16B 109.4 . . ?
C16 C17 H17A 109.4 . . ?
C16 C17 H17B 109.4 . . ?
H17A C17 H17B 108.0 . . ?
C18 C17 C16 111.0(6) . . ?
C18 C17 H17A 109.4 . . ?
C18 C17 H17B 109.4 . . ?
C13 C18 C17 112.7(5) . . ?
C13 C18 H18A 109.1 . . ?
C13 C18 H18B 109.1 . . ?
C17 C18 H18A 109.1 . . ?
C17 C18 H18B 109.1 . . ?
H18A C18 H18B 107.8 . . ?
S4 C19 H19 106.7 . . ?
C20 C19 S4 111.1(4) . . ?
C20 C19 H19 106.7 . . ?
C24 C19 S4 114.0(4) . . ?
C24 C19 H19 106.7 . . ?
C24 C19 C20 111.2(5) . . ?
C19 C20 H20A 109.4 . . ?
C19 C20 H20B 109.4 . . ?
C19 C20 C21 111.4(5) . . ?
H20A C20 H20B 108.0 . . ?
C21 C20 H20A 109.4 . . ?
C21 C20 H20B 109.4 . . ?
C20 C21 H21A 109.2 . . ?
C20 C21 H21B 109.2 . . ?
H21A C21 H21B 107.9 . . ?
C22 C21 C20 112.1(5) . . ?
C22 C21 H21A 109.2 . . ?
C22 C21 H21B 109.2 . . ?
C21 C22 H22A 109.2 . . ?
C21 C22 H22B 109.2 . . ?
C21 C22 C23 111.9(5) . . ?
H22A C22 H22B 107.9 . . ?
C23 C22 H22A 109.2 . . ?
C23 C22 H22B 109.2 . . ?
C22 C23 H23A 109.3 . . ?
C22 C23 H23B 109.3 . . ?
C22 C23 C24 111.6(6) . . ?
H23A C23 H23B 108.0 . . ?
C24 C23 H23A 109.3 . . ?
C24 C23 H23B 109.3 . . ?
C19 C24 C23 111.2(5) . . ?
C19 C24 H24A 109.4 . . ?
C19 C24 H24B 109.4 . . ?
C23 C24 H24A 109.4 . . ?
C23 C24 H24B 109.4 . . ?
H24A C24 H24B 108.0 . . ?
S5 C25 H25 108.6 . . ?
C26 C25 S5 110.1(4) . . ?
C26 C25 H25 108.6 . . ?
C26 C25 C30 111.0(5) . . ?
C30 C25 S5 109.8(4) . . ?
C30 C25 H25 108.6 . . ?
C25 C26 H26A 109.0 . . ?
C25 C26 H26B 109.0 . . ?
C25 C26 C27 112.8(6) . . ?
H26A C26 H26B 107.8 . . ?
C27 C26 H26A 109.0 . . ?
C27 C26 H26B 109.0 . . ?
C26 C27 H27A 109.3 . . ?
C26 C27 H27B 109.3 . . ?
H27A C27 H27B 107.9 . . ?
C28 C27 C26 111.7(6) . . ?
C28 C27 H27A 109.3 . . ?
C28 C27 H27B 109.3 . . ?
C27 C28 H28A 109.4 . . ?
C27 C28 H28B 109.4 . . ?
H28A C28 H28B 108.0 . . ?
C29 C28 C27 111.1(6) . . ?
C29 C28 H28A 109.4 . . ?
C29 C28 H28B 109.4 . . ?
C28 C29 H29A 109.0 . . ?
C28 C29 H29B 109.0 . . ?
C28 C29 C30 112.8(6) . . ?
H29A C29 H29B 107.8 . . ?
C30 C29 H29A 109.0 . . ?
C30 C29 H29B 109.0 . . ?
C25 C30 C29 110.0(6) . . ?
C25 C30 H30A 109.7 . . ?
C25 C30 H30B 109.7 . . ?
C29 C30 H30A 109.7 . . ?
C29 C30 H30B 109.7 . . ?
H30A C30 H30B 108.2 . . ?
S6 C31 H31 107.3 . . ?
C32 C31 S6 113.0(6) . . ?
C32 C31 H31 107.3 . . ?
C32 C31 C36 110.7(6) . . ?
C36 C31 S6 111.0(5) . . ?
C36 C31 H31 107.3 . . ?
C31 C32 H32A 109.0 . . ?
C31 C32 H32B 109.0 . . ?
C31 C32 C33 113.1(7) . . ?
H32A C32 H32B 107.8 . . ?
C33 C32 H32A 109.0 . . ?
C33 C32 H32B 109.0 . . ?
C32 C33 H33A 109.3 . . ?
C32 C33 H33B 109.3 . . ?
C32 C33 C34 111.8(7) . . ?
H33A C33 H33B 107.9 . . ?
C34 C33 H33A 109.3 . . ?
C34 C33 H33B 109.3 . . ?
C33 C34 H34A 109.7 . . ?
C33 C34 H34B 109.7 . . ?
H34A C34 H34B 108.2 . . ?
C35 C34 C33 110.0(7) . . ?
C35 C34 H34A 109.7 . . ?
C35 C34 H34B 109.7 . . ?
C34 C35 H35A 109.2 . . ?
C34 C35 H35B 109.2 . . ?
H35A C35 H35B 107.9 . . ?
C36 C35 C34 111.9(7) . . ?
C36 C35 H35A 109.2 . . ?
C36 C35 H35B 109.2 . . ?
C31 C36 H36A 109.2 . . ?
C31 C36 H36B 109.2 . . ?
C35 C36 C31 112.1(6) . . ?
C35 C36 H36A 109.2 . . ?
C35 C36 H36B 109.2 . . ?
H36A C36 H36B 107.9 . . ?
Cl1 C57 Cl2 114.2(7) . . ?
Cl1 C57 H57A 108.7 . . ?
Cl1 C57 H57B 108.7 . . ?
Cl2 C57 H57A 108.7 . . ?
Cl2 C57 H57B 108.7 . . ?
H57A C57 H57B 107.6 . . ?
C39 P1 C37 110.6(3) . . ?
C39 P1 C45 110.0(3) . . ?
C39 P1 C51 107.0(3) . . ?
C45 P1 C37 110.1(3) . . ?
C51 P1 C37 109.4(3) . . ?
C51 P1 C45 109.6(2) . . ?
P1 C37 H37A 108.5 . . ?
P1 C37 H37B 108.5 . . ?
H37A C37 H37B 107.5 . . ?
C38 C37 P1 115.3(4) . . ?
C38 C37 H37A 108.5 . . ?
C38 C37 H37B 108.5 . . ?
C37 C38 H38A 109.5 . . ?
C37 C38 H38B 109.5 . . ?
C37 C38 H38C 109.5 . . ?
H38A C38 H38B 109.5 . . ?
H38A C38 H38C 109.5 . . ?
H38B C38 H38C 109.5 . . ?
C40 C39 P1 120.3(5) . . ?
C40 C39 C44 119.8(5) . . ?
C44 C39 P1 119.3(4) . . ?
C39 C40 H40 120.1 . . ?
C39 C40 C41 119.9(6) . . ?
C41 C40 H40 120.1 . . ?
C40 C41 H41 120.0 . . ?
C42 C41 C40 120.0(6) . . ?
C42 C41 H41 120.0 . . ?
C41 C42 H42 119.7 . . ?
C43 C42 C41 120.7(6) . . ?
C43 C42 H42 119.7 . . ?
C42 C43 H43 119.8 . . ?
C42 C43 C44 120.4(6) . . ?
C44 C43 H43 119.8 . . ?
C39 C44 H44 120.4 . . ?
C43 C44 C39 119.2(6) . . ?
C43 C44 H44 120.4 . . ?
C46 C45 P1 119.2(4) . . ?
C46 C45 C50 119.6(5) . . ?
C50 C45 P1 121.1(4) . . ?
C45 C46 H46 120.1 . . ?
C45 C46 C47 119.7(5) . . ?
C47 C46 H46 120.1 . . ?
C46 C47 H47 119.9 . . ?
C48 C47 C46 120.2(6) . . ?
C48 C47 H47 119.9 . . ?
C47 C48 H48 119.9 . . ?
C47 C48 C49 120.3(6) . . ?
C49 C48 H48 119.9 . . ?
C48 C49 H49 120.2 . . ?
C50 C49 C48 119.7(6) . . ?
C50 C49 H49 120.2 . . ?
C45 C50 H50 119.8 . . ?
C49 C50 C45 120.5(5) . . ?
C49 C50 H50 119.8 . . ?
C52 C51 P1 120.0(5) . . ?
C56 C51 P1 120.7(4) . . ?
C56 C51 C52 119.2(5) . . ?
C51 C52 H52 120.3 . . ?
C53 C52 C51 119.3(6) . . ?
C53 C52 H52 120.3 . . ?
C52 C53 H53 119.8 . . ?
C54 C53 C52 120.4(6) . . ?
C54 C53 H53 119.8 . . ?
C53 C54 H54 119.8 . . ?
C55 C54 C53 120.4(6) . . ?
C55 C54 H54 119.8 . . ?
C54 C55 H55 119.8 . . ?
C54 C55 C56 120.3(6) . . ?
C56 C55 H55 119.8 . . ?
C51 C56 C55 120.3(6) . . ?
C51 C56 H56 119.8 . . ?
C55 C56 H56 119.8 . . ?

loop_
_geom_bond_atom_site_label_1
_geom_bond_atom_site_label_2
_geom_bond_distance
_geom_bond_site_symmetry_2
_geom_bond_publ_flag
Ag1 Cu1 2.9811(9) . ?
Ag1 Cu2 2.9127(8) . ?
Ag1 S1 2.320(2) . ?
Ag1 S4 2.3407(16) . ?
Ag2 Cu1 2.9540(9) . ?
Ag2 Cu2 2.9289(9) . ?
Ag2 S3 2.3218(16) . ?
Ag2 S5 2.3309(15) . ?
Ag3 Cu1 2.8616(9) . ?
Ag3 Cu2 2.9739(9) . ?
Ag3 S2 2.3138(18) . ?
Ag3 S6 2.3094(17) . ?
Cu1 S1 2.2488(17) . ?
Cu1 S2 2.2295(16) . ?
Cu1 S3 2.2513(18) . ?
Cu2 S4 2.2577(16) . ?
Cu2 S5 2.2359(17) . ?
Cu2 S6 2.2635(17) . ?
S1 C1 1.788(8) . ?
S2 C7 1.825(8) . ?
S3 C13 1.838(5) . ?
S4 C19 1.837(6) . ?
S5 C25 1.853(6) . ?
S6 C31 1.847(7) . ?
C1 H1 0.9800 . ?
C1 C2 1.496(9) . ?
C1 C6 1.411(11) . ?
C2 H2A 0.9700 . ?
C2 H2B 0.9700 . ?
C2 C3 1.461(10) . ?
C3 H3A 0.9700 . ?
C3 H3B 0.9700 . ?
C3 C4 1.452(10) . ?
C4 H4A 0.9700 . ?
C4 H4B 0.9700 . ?
C4 C5 1.551(9) . ?
C5 H5A 0.9700 . ?
C5 H5B 0.9700 . ?
C5 C6 1.530(9) . ?
C6 H6A 0.9700 . ?
C6 H6B 0.9700 . ?
C7 H7B 0.9800 . ?
C7 H7A 0.9800 . ?
C7 C8 1.487(12) . ?
C7 C8A 1.688(17) . ?
C7 C12 1.443(11) . ?
C7 C12A 1.415(12) . ?
C8 H8A 0.9700 . ?
C8 H8B 0.9700 . ?
C8 C9 1.523(19) . ?
C8A H8AA 0.9700 . ?
C8A H8AB 0.9700 . ?
C8A C9A 1.49(2) . ?
C9 H9A 0.9700 . ?
C9 H9B 0.9700 . ?
C9 C10 1.55(2) . ?
C9A H9AA 0.9700 . ?
C9A H9AB 0.9700 . ?
C9A C10A 1.41(3) . ?
C10 H10A 0.9700 . ?
C10 H10B 0.9700 . ?
C10 C11 1.466(16) . ?
C10A H10C 0.9700 . ?
C10A H10D 0.9700 . ?
C10A C11A 1.46(3) . ?
C11 H11A 0.9700 . ?
C11 H11B 0.9700 . ?
C11 C12 1.513(12) . ?
C11A H11C 0.9700 . ?
C11A H11D 0.9700 . ?
C11A C12A 1.509(16) . ?
C12 H12A 0.9700 . ?
C12 H12B 0.9700 . ?
C12A H12C 0.9700 . ?
C12A H12D 0.9700 . ?
C13 H13 0.9800 . ?
C13 C14 1.526(8) . ?
C13 C18 1.512(8) . ?
C14 H14A 0.9700 . ?
C14 H14B 0.9700 . ?
C14 C15 1.524(8) . ?
C15 H15A 0.9700 . ?
C15 H15B 0.9700 . ?
C15 C16 1.521(10) . ?
C16 H16A 0.9700 . ?
C16 H16B 0.9700 . ?
C16 C17 1.528(10) . ?
C17 H17A 0.9700 . ?
C17 H17B 0.9700 . ?
C17 C18 1.519(9) . ?
C18 H18A 0.9700 . ?
C18 H18B 0.9700 . ?
C19 H19 0.9800 . ?
C19 C20 1.521(8) . ?
C19 C24 1.502(8) . ?
C20 H20A 0.9700 . ?
C20 H20B 0.9700 . ?
C20 C21 1.524(9) . ?
C21 H21A 0.9700 . ?
C21 H21B 0.9700 . ?
C21 C22 1.500(10) . ?
C22 H22A 0.9700 . ?
C22 H22B 0.9700 . ?
C22 C23 1.522(10) . ?
C23 H23A 0.9700 . ?
C23 H23B 0.9700 . ?
C23 C24 1.549(8) . ?
C24 H24A 0.9700 . ?
C24 H24B 0.9700 . ?
C25 H25 0.9800 . ?
C25 C26 1.501(9) . ?
C25 C30 1.524(8) . ?
C26 H26A 0.9700 . ?
C26 H26B 0.9700 . ?
C26 C27 1.525(8) . ?
C27 H27A 0.9700 . ?
C27 H27B 0.9700 . ?
C27 C28 1.515(10) . ?
C28 H28A 0.9700 . ?
C28 H28B 0.9700 . ?
C28 C29 1.472(10) . ?
C29 H29A 0.9700 . ?
C29 H29B 0.9700 . ?
C29 C30 1.539(9) . ?
C30 H30A 0.9700 . ?
C30 H30B 0.9700 . ?
C31 H31 0.9800 . ?
C31 C32 1.479(10) . ?
C31 C36 1.514(10) . ?
C32 H32A 0.9700 . ?
C32 H32B 0.9700 . ?
C32 C33 1.484(13) . ?
C33 H33A 0.9700 . ?
C33 H33B 0.9700 . ?
C33 C34 1.547(13) . ?
C34 H34A 0.9700 . ?
C34 H34B 0.9700 . ?
C34 C35 1.522(13) . ?
C35 H35A 0.9700 . ?
C35 H35B 0.9700 . ?
C35 C36 1.496(11) . ?
C36 H36A 0.9700 . ?
C36 H36B 0.9700 . ?
Cl1 C57 1.622(12) . ?
Cl2 C57 1.719(13) . ?
C57 H57A 0.9700 . ?
C57 H57B 0.9700 . ?
P1 C37 1.799(6) . ?
P1 C39 1.785(6) . ?
P1 C45 1.794(5) . ?
P1 C51 1.793(6) . ?
C37 H37A 0.9700 . ?
C37 H37B 0.9700 . ?
C37 C38 1.524(8) . ?
C38 H38A 0.9600 . ?
C38 H38B 0.9600 . ?
C38 H38C 0.9600 . ?
C39 C40 1.377(8) . ?
C39 C44 1.400(8) . ?
C40 H40 0.9300 . ?
C40 C41 1.388(9) . ?
C41 H41 0.9300 . ?
C41 C42 1.375(10) . ?
C42 H42 0.9300 . ?
C42 C43 1.359(10) . ?
C43 H43 0.9300 . ?
C43 C44 1.391(9) . ?
C44 H44 0.9300 . ?
C45 C46 1.383(8) . ?
C45 C50 1.392(7) . ?
C46 H46 0.9300 . ?
C46 C47 1.389(8) . ?
C47 H47 0.9300 . ?
C47 C48 1.378(9) . ?
C48 H48 0.9300 . ?
C48 C49 1.383(9) . ?
C49 H49 0.9300 . ?
C49 C50 1.378(8) . ?
C50 H50 0.9300 . ?
C51 C52 1.402(8) . ?
C51 C56 1.381(9) . ?
C52 H52 0.9300 . ?
C52 C53 1.397(8) . ?
C53 H53 0.9300 . ?
C53 C54 1.370(9) . ?
C54 H54 0.9300 . ?
C54 C55 1.362(9) . ?
C55 H55 0.9300 . ?
C55 C56 1.392(9) . ?
C56 H56 0.9300 . ?

loop_
_geom_torsion_atom_site_label_1
_geom_torsion_atom_site_label_2
_geom_torsion_atom_site_label_3
_geom_torsion_atom_site_label_4
_geom_torsion
_geom_torsion_site_symmetry_1
_geom_torsion_site_symmetry_2
_geom_torsion_site_symmetry_3
_geom_torsion_site_symmetry_4
_geom_torsion_publ_flag
Ag1 S1 C1 C2 -159.6(6) . . . . ?
Ag1 S1 C1 C6 -17.8(10) . . . . ?
Ag1 S4 C19 C20 72.2(4) . . . . ?
Ag1 S4 C19 C24 -54.4(5) . . . . ?
Ag2 S3 C13 C14 -165.3(4) . . . . ?
Ag2 S3 C13 C18 71.9(4) . . . . ?
Ag2 S5 C25 C26 81.7(5) . . . . ?
Ag2 S5 C25 C30 -155.8(4) . . . . ?
Ag3 S2 C7 C8 93.4(8) . . . . ?
Ag3 S2 C7 C8A 41.7(8) . . . . ?
Ag3 S2 C7 C12 -51.4(9) . . . . ?
Ag3 S2 C7 C12A -171.7(14) . . . . ?
Ag3 S6 C31 C32 69.0(5) . . . . ?
Ag3 S6 C31 C36 -165.9(4) . . . . ?
Cu1 S1 C1 C2 -71.0(8) . . . . ?
Cu1 S1 C1 C6 70.8(9) . . . . ?
Cu1 S2 C7 C8 175.6(7) . . . . ?
Cu1 S2 C7 C8A 124.0(8) . . . . ?
Cu1 S2 C7 C12 30.9(10) . . . . ?
Cu1 S2 C7 C12A -89.4(14) . . . . ?
Cu1 S3 C13 C14 -80.3(4) . . . . ?
Cu1 S3 C13 C18 157.0(4) . . . . ?
Cu2 S4 C19 C20 155.9(3) . . . . ?
Cu2 S4 C19 C24 29.3(5) . . . . ?
Cu2 S5 C25 C26 165.8(4) . . . . ?
Cu2 S5 C25 C30 -71.7(5) . . . . ?
Cu2 S6 C31 C32 153.6(5) . . . . ?
Cu2 S6 C31 C36 -81.3(5) . . . . ?
S1 C1 C2 C3 -170.2(8) . . . . ?
S1 C1 C6 C5 176.2(7) . . . . ?
S2 C7 C8 C9 174.4(10) . . . . ?
S2 C7 C8A C9A 178.4(13) . . . . ?
S2 C7 C12 C11 -176.1(8) . . . . ?
S2 C7 C12A C11A -177.8(12) . . . . ?
S3 C13 C14 C15 -177.7(5) . . . . ?
S3 C13 C18 C17 176.8(4) . . . . ?
S4 C19 C20 C21 175.9(4) . . . . ?
S4 C19 C24 C23 -178.1(5) . . . . ?
S5 C25 C26 C27 175.5(5) . . . . ?
S5 C25 C30 C29 -176.1(5) . . . . ?
S6 C31 C32 C33 69.8(8) . . . . ?
S6 C31 C36 C35 -71.2(7) . . . . ?
C1 C2 C3 C4 -45.4(13) . . . . ?
C2 C1 C6 C5 -44.2(14) . . . . ?
C2 C3 C4 C5 46.3(13) . . . . ?
C3 C4 C5 C6 -44.3(12) . . . . ?
C4 C5 C6 C1 41.4(12) . . . . ?
C6 C1 C2 C3 46.8(13) . . . . ?
C7 C8 C9 C10 43.8(17) . . . . ?
C7 C8A C9A C10A -36(3) . . . . ?
C8 C7 C12 C11 40.8(15) . . . . ?
C8 C9 C10 C11 -53.7(17) . . . . ?
C8A C7 C12A C11A -36(2) . . . . ?
C8A C9A C10A C11A 52(3) . . . . ?
C9 C10 C11 C12 56.7(16) . . . . ?
C9A C10A C11A C12A -60(3) . . . . ?
C10 C11 C12 C7 -49.9(15) . . . . ?
C10A C11A C12A C7 50(3) . . . . ?
C12 C7 C8 C9 -39.0(16) . . . . ?
C12A C7 C8A C9A 31(2) . . . . ?
C13 C14 C15 C16 55.7(7) . . . . ?
C14 C13 C18 C17 54.7(7) . . . . ?
C14 C15 C16 C17 -55.4(8) . . . . ?
C15 C16 C17 C18 54.4(8) . . . . ?
C16 C17 C18 C13 -54.7(8) . . . . ?
C18 C13 C14 C15 -54.8(7) . . . . ?
C19 C20 C21 C22 55.0(7) . . . . ?
C20 C19 C24 C23 55.4(8) . . . . ?
C20 C21 C22 C23 -53.5(8) . . . . ?
C21 C22 C23 C24 52.7(8) . . . . ?
C22 C23 C24 C19 -53.8(8) . . . . ?
C24 C19 C20 C21 -56.0(7) . . . . ?
C25 C26 C27 C28 -53.0(9) . . . . ?
C26 C25 C30 C29 -54.1(8) . . . . ?
C26 C27 C28 C29 53.3(9) . . . . ?
C27 C28 C29 C30 -55.9(9) . . . . ?
C28 C29 C30 C25 56.4(8) . . . . ?
C30 C25 C26 C27 53.7(8) . . . . ?
C31 C32 C33 C34 55.0(11) . . . . ?
C32 C31 C36 C35 55.2(9) . . . . ?
C32 C33 C34 C35 -52.5(12) . . . . ?
C33 C34 C35 C36 52.9(10) . . . . ?
C34 C35 C36 C31 -55.1(9) . . . . ?
C36 C31 C32 C33 -55.5(10) . . . . ?
P1 C39 C40 C41 -171.9(5) . . . . ?
P1 C39 C44 C43 170.4(5) . . . . ?
P1 C45 C46 C47 178.5(5) . . . . ?
P1 C45 C50 C49 -178.1(5) . . . . ?
P1 C51 C52 C53 -177.6(4) . . . . ?
P1 C51 C56 C55 177.6(5) . . . . ?
C37 P1 C39 C40 -35.3(6) . . . . ?
C37 P1 C39 C44 153.7(5) . . . . ?
C37 P1 C45 C46 -69.7(5) . . . . ?
C37 P1 C45 C50 109.0(5) . . . . ?
C37 P1 C51 C52 -50.0(5) . . . . ?
C37 P1 C51 C56 134.3(5) . . . . ?
C39 P1 C37 C38 -63.8(5) . . . . ?
C39 P1 C45 C46 52.5(5) . . . . ?
C39 P1 C45 C50 -128.8(5) . . . . ?
C39 P1 C51 C52 -169.9(5) . . . . ?
C39 P1 C51 C56 14.4(6) . . . . ?
C39 C40 C41 C42 1.6(10) . . . . ?
C40 C39 C44 C43 -0.7(9) . . . . ?
C40 C41 C42 C43 -0.6(11) . . . . ?
C41 C42 C43 C44 -1.1(11) . . . . ?
C42 C43 C44 C39 1.7(10) . . . . ?
C44 C39 C40 C41 -0.9(9) . . . . ?
C45 P1 C37 C38 58.0(5) . . . . ?
C45 P1 C39 C40 -157.2(5) . . . . ?
C45 P1 C39 C44 31.8(6) . . . . ?
C45 P1 C51 C52 70.8(5) . . . . ?
C45 P1 C51 C56 -104.9(5) . . . . ?
C45 C46 C47 C48 0.2(10) . . . . ?
C46 C45 C50 C49 0.6(9) . . . . ?
C46 C47 C48 C49 -0.6(11) . . . . ?
C47 C48 C49 C50 1.0(11) . . . . ?
C48 C49 C50 C45 -1.0(10) . . . . ?
C50 C45 C46 C47 -0.2(9) . . . . ?
C51 P1 C37 C38 178.6(5) . . . . ?
C51 P1 C39 C40 83.8(5) . . . . ?
C51 P1 C39 C44 -87.2(5) . . . . ?
C51 P1 C45 C46 169.9(5) . . . . ?
C51 P1 C45 C50 -11.4(6) . . . . ?
C51 C52 C53 C54 0.5(9) . . . . ?
C52 C51 C56 C55 1.9(10) . . . . ?
C52 C53 C54 C55 0.9(10) . . . . ?
C53 C54 C55 C56 -0.9(11) . . . . ?
C54 C55 C56 C51 -0.5(11) . . . . ?
C56 C51 C52 C53 -1.9(9) . . . . ?

loop_
_exptl_oxdiff_crystal_face_indexfrac_h
_exptl_oxdiff_crystal_face_indexfrac_k
_exptl_oxdiff_crystal_face_indexfrac_l
_exptl_oxdiff_crystal_face_x
_exptl_oxdiff_crystal_face_y
_exptl_oxdiff_crystal_face_z
0.0036 -4.9788 -27.9957 0.1986 0.8740 0.4102
-2.0056 -30.9959 8.9876 0.9336 -0.3072 -0.1703
-1.0058 -13.0138 25.9900 0.3549 -0.8279 -0.3981
0.9964 4.9790 27.9956 -0.2028 -0.8995 -0.3667
19.0017 6.0070 -6.9982 -0.2491 -0.2487 0.9183
0.0005 24.9781 19.0045 -0.7902 -0.5419 -0.3105
2.0033 31.9844 7.0093 -0.9908 -0.1967 -0.0613
2.0049 32.9910 -2.9882 -1.0043 0.1221 0.0811
-0.9950 31.9914 -3.9880 -0.9599 0.2278 -0.0336
-1.9938 25.0034 -17.9873 -0.7199 0.6797 0.1347
2.0060 16.0123 -24.9893 -0.4517 0.7779 0.4228
19.9998 -5.9900 -5.0028 0.1074 -0.3659 0.9508
-18.0017 1.9856 13.9993 -0.0095 0.0207 -0.9873
0.0055 10.0153 -26.9907 -0.2581 0.8779 0.3735
-0.9947 7.0168 -27.9915 -0.1612 0.9279 0.3488
-2.9985 27.9792 15.0067 -0.8621 -0.3318 -0.3879
-1.0046 -1.0200 28.9935 -0.0142 -0.8944 -0.4591

loop_
_smtbx_masks_void_nr
_smtbx_masks_void_average_x
_smtbx_masks_void_average_y
_smtbx_masks_void_average_z
_smtbx_masks_void_volume
_smtbx_masks_void_count_electrons
_smtbx_masks_void_content
1 0.208 0.347 0.627 161.9 35.0 ?
2 -0.208 0.653 0.373 161.9 35.1 ?
3 0.292 0.847 0.873 161.9 35.5 ?
4 0.233 0.467 0.149 24.3 0.0 ?
5 0.267 -0.033 0.351 24.3 0.0 ?
6 0.708 0.153 0.127 161.9 34.6 ?
7 0.733 0.033 0.649 24.3 0.0 ?
8 0.767 0.533 0.851 24.3 0.0 ?
